data_2002624
loop_
_publ_author_name
'Postel, M von'
'Mueller-Buschbaum, Hk'

_publ_section_title
;
Darstellung und Kristallstruktur eines Kalium-Magnesium-Oxocuprat/-
vanadats: K Mg2 Cu2 V3 O12
;
_journal_name_full
;
Zeitschrift fuer Anorganische und Allgemeine Chemie
;
_journal_page_first 617
_journal_page_last 620
_journal_paper_doi 10.1002/zaac.19936190402
_journal_volume 619
_journal_year 1993
_chemical_formula_structural 'K Mg2 Cu2 (V O4)3'
_chemical_formula_sum 'Cu2 K Mg2 O12 V3'
_chemical_name_systematic 'Potassium dimagnesium dicopper vanadate'
_space_group_IT_number 15
_symmetry_cell_setting monoclinic
_symmetry_Int_Tables_number 15
_symmetry_space_group_name_Hall '-C 2yc'
_symmetry_space_group_name_H-M 'C 1 2/c 1'
_cell_angle_alpha 90
_cell_angle_beta 111.728(53)
_cell_angle_gamma 90
_cell_formula_units_Z 4
_cell_length_a 12.1592(46)
_cell_length_b 12.7204(42)
_cell_length_c 6.8557(34)
_cell_volume 985.0
_refine_ls_R_factor_all 0.086
_cod_database_code 2002624

loop_
_symmetry_equiv_pos_as_xyz
x,y,z
-x,y,1/2-z
-x,-y,-z
x,-y,1/2+z
1/2+x,1/2+y,z
1/2-x,1/2+y,1/2-z
1/2-x,1/2-y,-z
1/2+x,1/2-y,1/2+z

loop_
_atom_site_label
_atom_site_type_symbol
_atom_site_symmetry_multiplicity
_atom_site_Wyckoff_symbol
_atom_site_fract_x
_atom_site_fract_y
_atom_site_fract_z
_atom_site_occupancy
_atom_site_attached_hydrogens
_atom_site_calc_flag
Cu1 Cu2+ 4 e 0. 0.5 0.25 1. 0 d
V1 V5+ 4 e 0. 0.2884(2) 0.75 1. 0 d
V2 V5+ 8 f 0.7356(1) 0.3841(1) 0.1221(2) 1. 0 d
Cu2 Cu2+ 4 e 0. 0.2595(3) 0.25 1. 0 d
Mg1 Mg2+ 8 f 0.7846(2) 0.1612(2) 0.3735(4) 1. 0 d
K1 K1+ 4 e 0.5 0.4851(3) 0.25 1. 0 d
O1 O2- 8 f 0.321(1) 0.496(1) 0.887(1) 1. 0 d
O2 O2- 8 f 0.608(1) 0.120(1) 0.267(1) 1. 0 d
O3 O2- 8 f 0.341(1) 0.672(1) 0.120(1) 1. 0 d
O4 O2- 8 f 0.286(1) 0.686(1) 0.680(1) 1. 0 d
O5 O2- 8 f 0.464(1) 0.715(1) 0.523(1) 1. 0 d
O6 O2- 8 f 0.614(1) 0.892(1) 0.324(1) 1. 0 d

loop_
_atom_type_symbol
_atom_type_oxidation_number
Cu2+ 2.000
V5+ 5.000
Mg2+ 2.000
K1+ 1.000
O2- -2.000
